data_7114253
loop_
_publ_author_name
'Armstrong, Andrea'
'Chivers, Tristram'
'Krahn, Mark'
'Parvez, Masood'
'Schatte, Gabriele'

_publ_section_title
;
 Syntheses and structures of an unsolvated tetrakisimidophosphate
 {Li3[P(NBut)3(NSiMe3)]}2 and the face-sharing double-cubane
 {Li2(THF)[P(O)(NBut)2(NHBut)]}2
;
_journal_issue 20
_journal_name_full 'Chemical Communications'
_journal_page_first 2332
_journal_paper_doi 10.1039/b207197e
_journal_year 2002
_chemical_compound_source 'synthesized by authors '
_chemical_formula_sum 'C30 H72 Li6 N8 P2 Si2'
_chemical_formula_weight 704.72
_space_group_IT_number 148
_symmetry_cell_setting trigonal
_symmetry_space_group_name_Hall '-R 3'
_symmetry_space_group_name_H-M 'R -3 :H'
_atom_sites_solution_hydrogens geom
_atom_sites_solution_primary direct
_atom_sites_solution_secondary difmap
_audit_creation_method SHELXL-97
_cell_angle_alpha 90.00
_cell_angle_beta 90.00
_cell_angle_gamma 120.00
_cell_formula_units_Z 3
_cell_length_a 14.8927(4)
_cell_length_b 14.8927(4)
_cell_length_c 16.0178(6)
_cell_measurement_reflns_used 6543
_cell_measurement_temperature 173(2)
_cell_measurement_theta_max 30.0
_cell_measurement_theta_min 1.0
_cell_volume 3076.67(16)
_computing_cell_refinement 'HKL DENZO (Otwinowski & Minor, 1997)'
_computing_data_collection 'COLLECT (Hooft, 1998)'
_computing_data_reduction 'SCALEPACK (Otwinowski & Minor, 1997)'
_computing_molecular_graphics 'TEXSAN (M. S. C., 1994)'
_computing_publication_material 'SHELXL-97 (Sheldrick, 1997)'
_computing_structure_refinement 'SHELXL-97 (Sheldrick, 1997)'
_computing_structure_solution 'SAPI91 (Fan, 1991)'
_diffrn_ambient_temperature 173(2)
_diffrn_measured_fraction_theta_full 0.996
_diffrn_measured_fraction_theta_max 0.996
_diffrn_measurement_device_type 'Nonius KappaCCD Diffractometer'
_diffrn_measurement_method ' \w & \f '
_diffrn_radiation_monochromator graphite
_diffrn_radiation_source 'fine-focus sealed tube'
_diffrn_radiation_type MoK\a
_diffrn_radiation_wavelength 0.71069
_diffrn_reflns_av_R_equivalents 0.0324
_diffrn_reflns_av_sigmaI/netI 0.0401
_diffrn_reflns_limit_h_max 20
_diffrn_reflns_limit_h_min -16
_diffrn_reflns_limit_k_max 15
_diffrn_reflns_limit_k_min -20
_diffrn_reflns_limit_l_max 22
_diffrn_reflns_limit_l_min -22
_diffrn_reflns_number 6937
_diffrn_reflns_theta_full 29.91
_diffrn_reflns_theta_max 29.91
_diffrn_reflns_theta_min 4.37
_diffrn_standards_decay_% ' < 0.1 '
_exptl_absorpt_coefficient_mu 0.195
_exptl_absorpt_correction_T_max 0.9713
_exptl_absorpt_correction_T_min 0.9529
_exptl_absorpt_correction_type multi-scan
_exptl_absorpt_process_details '(SORTAV: Blessing, 1997)'
_exptl_crystal_colour colourless
_exptl_crystal_density_diffrn 1.141
_exptl_crystal_density_meas ?
_exptl_crystal_density_method 'not measured'
_exptl_crystal_description prism
_exptl_crystal_F_000 1152
_exptl_crystal_size_max 0.25
_exptl_crystal_size_mid 0.20
_exptl_crystal_size_min 0.15
_refine_diff_density_max 0.331
_refine_diff_density_min -0.450
_refine_diff_density_rms 0.050
_refine_ls_extinction_method none
_refine_ls_goodness_of_fit_ref 1.022
_refine_ls_hydrogen_treatment constr
_refine_ls_matrix_type full
_refine_ls_number_parameters 73
_refine_ls_number_reflns 1986
_refine_ls_number_restraints 0
_refine_ls_restrained_S_all 1.022
_refine_ls_R_factor_all 0.0501
_refine_ls_R_factor_gt 0.0384
_refine_ls_shift/su_max 0.000
_refine_ls_shift/su_mean 0.000
_refine_ls_structure_factor_coef Fsqd
_refine_ls_weighting_details
;
calc w=1/[\s^2^(Fo^2^)+(0.0727P)^2^+1.8196P] where 
P=(Fo^2^+2Fc^2^)/3
;
_refine_ls_weighting_scheme calc
_refine_ls_wR_factor_gt 0.1138
_refine_ls_wR_factor_ref 0.1215
_reflns_number_gt 1642
_reflns_number_total 1986
_reflns_threshold_expression >2sigma(I)
_cod_data_source_file b207197e.txt
_cod_data_source_block Compound_2
_cod_depositor_comments
;
The following automatic conversions were performed:

'_exptl_crystal_density_meas' value 'not measured' was changed to '?'
- the value is perceived as not measured.

Automatic conversion script
Id: cif_fix_values 3008 2015-01-20 13:52:24Z robertas 

2018-10-25
Z value and formula fixed to values more according to usual
chemical conventions.                 miguel
;
_cod_original_formula_sum 'C15 H36 Li3 N4 P Si'
_cod_original_formula_weight 352.36
_cod_original_formula_units_Z 6
_cod_original_cell_volume 3076.66(16)
_cod_original_sg_symbol_H-M ' R -3 '
_cod_database_code 7114253

loop_
_symmetry_equiv_pos_as_xyz
'x, y, z'
'-y, x-y, z'
'-x+y, -x, z'
'x+2/3, y+1/3, z+1/3'
'-y+2/3, x-y+1/3, z+1/3'
'-x+y+2/3, -x+1/3, z+1/3'
'x+1/3, y+2/3, z+2/3'
'-y+1/3, x-y+2/3, z+2/3'
'-x+y+1/3, -x+2/3, z+2/3'
'-x, -y, -z'
'y, -x+y, -z'
'x-y, x, -z'
'-x+2/3, -y+1/3, -z+1/3'
'y+2/3, -x+y+1/3, -z+1/3'
'x-y+2/3, x+1/3, -z+1/3'
'-x+1/3, -y+2/3, -z+2/3'
'y+1/3, -x+y+2/3, -z+2/3'
'x-y+1/3, x+2/3, -z+2/3'

loop_
_atom_site_label
_atom_site_type_symbol
_atom_site_fract_x
_atom_site_fract_y
_atom_site_fract_z
_atom_site_U_iso_or_equiv
_atom_site_adp_type
_atom_site_occupancy
_atom_site_symmetry_multiplicity
_atom_site_calc_flag
_atom_site_refinement_flags
P1 P 0.0000 0.0000 0.13662(3) 0.01793(16) Uani 1 3 d S
Si1 Si 0.0000 0.0000 0.33695(4) 0.02625(18) Uani 1 3 d S
N1 N 0.0000 0.0000 0.23340(11) 0.0234(4) Uani 1 3 d S
N2 N 0.01398(8) -0.09471(8) 0.09003(6) 0.0197(2) Uani 1 1 d .
C1 C 0.05793(9) -0.15212(9) 0.13439(8) 0.0218(3) Uani 1 1 d .
C2 C -0.01262(11) -0.22198(10) 0.20418(9) 0.0287(3) Uani 1 1 d .
H2A H -0.0820 -0.2683 0.1817 0.043 Uiso 1 1 calc R
H2B H -0.0172 -0.1791 0.2485 0.043 Uiso 1 1 calc R
H2C H 0.0161 -0.2633 0.2271 0.043 Uiso 1 1 calc R
C3 C 0.16676(10) -0.07967(11) 0.16975(9) 0.0298(3) Uani 1 1 d .
H3A H 0.2120 -0.0349 0.1251 0.045 Uiso 1 1 calc R
H3B H 0.1954 -0.1212 0.1926 0.045 Uiso 1 1 calc R
H3C H 0.1623 -0.0368 0.2141 0.045 Uiso 1 1 calc R
C4 C 0.06770(11) -0.22250(11) 0.06919(9) 0.0303(3) Uani 1 1 d .
H4A H 0.1125 -0.1800 0.0234 0.045 Uiso 1 1 calc R
H4B H -0.0011 -0.2717 0.0472 0.045 Uiso 1 1 calc R
H4C H 0.0980 -0.2607 0.0954 0.045 Uiso 1 1 calc R
C5 C 0.10619(13) -0.01948(14) 0.38196(9) 0.0392(4) Uani 1 1 d .
H5A H 0.0994 -0.0842 0.3603 0.059 Uiso 1 1 calc R
H5B H 0.1004 -0.0232 0.4430 0.059 Uiso 1 1 calc R
H5C H 0.1739 0.0388 0.3659 0.059 Uiso 1 1 calc R
Li1 Li -0.12121(17) -0.14419(17) 0.03723(13) 0.0246(4) Uani 1 1 d .

loop_
_atom_site_aniso_label
_atom_site_aniso_U_11
_atom_site_aniso_U_22
_atom_site_aniso_U_33
_atom_site_aniso_U_23
_atom_site_aniso_U_13
_atom_site_aniso_U_12
P1 0.01806(19) 0.01806(19) 0.0177(3) 0.000 0.000 0.00903(10)
Si1 0.0305(2) 0.0305(2) 0.0178(3) 0.000 0.000 0.01523(12)
N1 0.0256(6) 0.0256(6) 0.0189(8) 0.000 0.000 0.0128(3)
N2 0.0220(5) 0.0197(5) 0.0199(5) 0.0009(4) -0.0003(4) 0.0123(4)
C1 0.0220(6) 0.0206(6) 0.0246(6) 0.0025(4) -0.0003(5) 0.0119(5)
C2 0.0310(7) 0.0247(6) 0.0309(7) 0.0068(5) 0.0024(5) 0.0142(5)
C3 0.0226(6) 0.0310(7) 0.0361(7) 0.0020(6) -0.0046(5) 0.0135(5)
C4 0.0360(7) 0.0280(7) 0.0350(7) -0.0003(6) 0.0001(6) 0.0221(6)
C5 0.0446(9) 0.0508(10) 0.0259(7) 0.0006(6) -0.0075(6) 0.0265(8)
Li1 0.0242(10) 0.0225(10) 0.0256(10) -0.0027(8) -0.0013(8) 0.0106(9)

loop_
_atom_type_symbol
_atom_type_description
_atom_type_scat_dispersion_real
_atom_type_scat_dispersion_imag
_atom_type_scat_source
C C 0.0033 0.0016 'International Tables Vol C Tables 4.2.6.8 and 6.1.1.4'
H H 0.0000 0.0000 'International Tables Vol C Tables 4.2.6.8 and 6.1.1.4'
N N 0.0061 0.0033 'International Tables Vol C Tables 4.2.6.8 and 6.1.1.4'
P P 0.1023 0.0942 'International Tables Vol C Tables 4.2.6.8 and 6.1.1.4'
Si Si 0.0817 0.0704 'International Tables Vol C Tables 4.2.6.8 and 6.1.1.4'
Li Li -0.0003 0.0001 'International Tables Vol C Tables 4.2.6.8 and 6.1.1.4'

loop_
_geom_angle_atom_site_label_1
_geom_angle_atom_site_label_2
_geom_angle_atom_site_label_3
_geom_angle
_geom_angle_site_symmetry_1
_geom_angle_site_symmetry_3
N1 P1 N2 116.07(4) . 3
N1 P1 N2 116.07(4) . 2
N2 P1 N2 102.14(4) 3 2
N1 P1 N2 116.07(4) . .
N2 P1 N2 102.14(4) 3 .
N2 P1 N2 102.14(4) 2 .
N1 P1 Li1 128.54(5) . 3
N2 P1 Li1 49.95(6) 3 3
N2 P1 Li1 52.67(6) 2 3
N2 P1 Li1 115.37(6) . 3
N1 P1 Li1 128.54(5) . .
N2 P1 Li1 52.67(6) 3 .
N2 P1 Li1 115.37(6) 2 .
N2 P1 Li1 49.95(6) . .
Li1 P1 Li1 85.28(7) 3 .
N1 P1 Li1 128.54(5) . 2
N2 P1 Li1 115.37(6) 3 2
N2 P1 Li1 49.95(6) 2 2
N2 P1 Li1 52.67(6) . 2
Li1 P1 Li1 85.28(7) 3 2
Li1 P1 Li1 85.28(7) . 2
N1 Si1 C5 112.45(5) . 2
N1 Si1 C5 112.45(5) . .
C5 Si1 C5 106.33(6) 2 .
N1 Si1 C5 112.45(5) . 3
C5 Si1 C5 106.33(6) 2 3
C5 Si1 C5 106.33(6) . 3
P1 N1 Si1 180.0 . .
C1 N2 P1 122.56(8) . .
C1 N2 Li1 130.84(10) . .
P1 N2 Li1 88.42(8) . .
C1 N2 Li1 100.91(9) . 2
P1 N2 Li1 85.82(7) . 2
Li1 N2 Li1 120.15(13) . 2
C1 N2 Li1 105.54(9) . 12
P1 N2 Li1 129.09(8) . 12
Li1 N2 Li1 70.06(7) . 12
Li1 N2 Li1 68.58(7) 2 12
N2 C1 C2 112.88(10) . .
N2 C1 C3 112.59(10) . .
C2 C1 C3 109.42(11) . .
N2 C1 C4 106.60(10) . .
C2 C1 C4 107.43(10) . .
C3 C1 C4 107.63(11) . .
N2 C1 Li1 46.82(7) . 2
C2 C1 Li1 153.72(10) . 2
C3 C1 Li1 73.35(8) . 2
C4 C1 Li1 95.96(9) . 2
N2 Li1 N2 82.81(10) . 3
N2 Li1 N2 107.29(11) . 11
N2 Li1 N2 104.35(10) 3 11
N2 Li1 Li1 116.88(7) . 11
N2 Li1 Li1 56.86(6) 3 11
N2 Li1 Li1 52.21(10) 11 11
N2 Li1 Li1 57.73(6) . 12
N2 Li1 Li1 115.74(6) 3 12
N2 Li1 Li1 54.56(10) 11 12
Li1 Li1 Li1 96.08(12) 11 12
N2 Li1 P1 41.63(5) . .
N2 Li1 P1 41.52(5) 3 .
N2 Li1 P1 115.45(10) 11 .
Li1 Li1 P1 89.06(6) 11 .
Li1 Li1 P1 89.06(6) 12 .
N2 Li1 C4 131.48(11) . 11
N2 Li1 C4 144.59(11) 3 11
N2 Li1 C4 61.67(7) 11 11
Li1 Li1 C4 93.69(12) 11 11
Li1 Li1 C4 83.85(12) 12 11
P1 Li1 C4 172.62(10) . 11
N2 Li1 C3 102.77(9) . 3
N2 Li1 C3 61.74(7) 3 3
N2 Li1 C3 144.91(11) 11 3
Li1 Li1 C3 97.90(10) 11 3
Li1 Li1 C3 159.86(13) 12 3
P1 Li1 C3 76.78(7) . 3
C4 Li1 C3 109.55(9) 11 3
N2 Li1 C1 102.99(9) . 3
N2 Li1 C1 32.27(5) 3 3
N2 Li1 C1 120.56(10) 11 3
Li1 Li1 C1 68.59(8) 11 3
Li1 Li1 C1 147.96(8) 12 3
P1 Li1 C1 63.66(6) . 3
C4 Li1 C1 123.72(9) 11 3
C3 Li1 C1 32.61(5) 3 3
N2 Li1 Li1 78.59(6) . 3
N2 Li1 Li1 29.26(7) 3 3
N2 Li1 Li1 78.05(6) 11 3
Li1 Li1 Li1 41.96(6) 11 3
Li1 Li1 Li1 90.0 12 3
P1 Li1 Li1 47.36(4) . 3
C4 Li1 Li1 134.35(7) 11 3
C3 Li1 Li1 90.76(8) 3 3
C1 Li1 Li1 59.50(7) 3 3
N2 Li1 Li1 30.59(7) . 2
N2 Li1 Li1 77.71(6) 3 2
N2 Li1 Li1 79.34(6) 11 2
Li1 Li1 Li1 90.0 11 2
Li1 Li1 Li1 41.96(6) 12 2
P1 Li1 Li1 47.36(4) . 2
C4 Li1 Li1 125.71(9) 11 2
C3 Li1 Li1 123.51(5) 3 2
C1 Li1 Li1 107.93(6) 3 2
Li1 Li1 Li1 60.0 3 2

loop_
_geom_bond_atom_site_label_1
_geom_bond_atom_site_label_2
_geom_bond_distance
_geom_bond_site_symmetry_2
P1 N1 1.5502(18) .
P1 N2 1.6980(10) 3
P1 N2 1.6980(10) 2
P1 N2 1.6980(10) .
P1 Li1 2.555(2) 3
P1 Li1 2.555(2) .
P1 Li1 2.555(2) 2
Si1 N1 1.6586(18) .
Si1 C5 1.8879(15) 2
Si1 C5 1.8879(15) .
Si1 C5 1.8879(15) 3
N2 C1 1.4912(15) .
N2 Li1 1.957(2) .
N2 Li1 2.037(2) 2
N2 Li1 2.093(2) 12
C1 C2 1.5308(17) .
C1 C3 1.5372(18) .
C1 C4 1.5373(17) .
C1 Li1 2.743(2) 2
Li1 N2 2.037(2) 3
Li1 N2 2.093(2) 11
Li1 Li1 2.327(3) 11
Li1 Li1 2.327(3) 12
Li1 C4 2.575(3) 11
Li1 C3 2.733(3) 3
Li1 C1 2.743(2) 3
Li1 Li1 3.461(4) 3
Li1 Li1 3.461(4) 2

loop_
_geom_torsion_atom_site_label_1
_geom_torsion_atom_site_label_2
_geom_torsion_atom_site_label_3
_geom_torsion_atom_site_label_4
_geom_torsion
_geom_torsion_site_symmetry_1
_geom_torsion_site_symmetry_4
N2 P1 N1 Si1 0(29) 3 .
N2 P1 N1 Si1 0(77) 2 .
N2 P1 N1 Si1 0(32) . .
Li1 P1 N1 Si1 0(49) 3 .
Li1 P1 N1 Si1 0(26) . .
Li1 P1 N1 Si1 0(57) 2 .
C5 Si1 N1 P1 0(57) 2 .
C5 Si1 N1 P1 0(50) . .
C5 Si1 N1 P1 0(23) 3 .
N1 P1 N2 C1 -19.67(10) . .
N2 P1 N2 C1 -146.95(10) 3 .
N2 P1 N2 C1 107.60(12) 2 .
Li1 P1 N2 C1 161.84(10) 3 .
Li1 P1 N2 C1 -139.34(13) . .
Li1 P1 N2 C1 100.28(11) 2 .
N1 P1 N2 Li1 119.66(7) . .
N2 P1 N2 Li1 -7.61(8) 3 .
N2 P1 N2 Li1 -113.06(7) 2 .
Li1 P1 N2 Li1 -58.83(9) 3 .
Li1 P1 N2 Li1 -120.39(13) 2 .
N1 P1 N2 Li1 -119.95(6) . 2
N2 P1 N2 Li1 112.77(6) 3 2
N2 P1 N2 Li1 7.33(8) 2 2
Li1 P1 N2 Li1 61.56(8) 3 2
Li1 P1 N2 Li1 120.39(13) . 2
N1 P1 N2 Li1 -177.86(9) . 12
N2 P1 N2 Li1 54.87(10) 3 12
N2 P1 N2 Li1 -50.58(10) 2 12
Li1 P1 N2 Li1 3.65(15) 3 12
Li1 P1 N2 Li1 62.48(11) . 12
Li1 P1 N2 Li1 -57.91(12) 2 12
P1 N2 C1 C2 67.82(13) . .
Li1 N2 C1 C2 -52.75(16) . .
Li1 N2 C1 C2 159.82(11) 2 .
Li1 N2 C1 C2 -129.60(11) 12 .
P1 N2 C1 C3 -56.68(13) . .
Li1 N2 C1 C3 -177.25(12) . .
Li1 N2 C1 C3 35.33(12) 2 .
Li1 N2 C1 C3 105.90(12) 12 .
P1 N2 C1 C4 -174.47(8) . .
Li1 N2 C1 C4 64.96(15) . .
Li1 N2 C1 C4 -82.47(11) 2 .
Li1 N2 C1 C4 -11.89(12) 12 .
P1 N2 C1 Li1 -92.00(10) . 2
Li1 N2 C1 Li1 147.43(16) . 2
Li1 N2 C1 Li1 70.58(7) 12 2
C1 N2 Li1 N2 139.70(10) . 3
P1 N2 Li1 N2 6.25(7) . 3
Li1 N2 Li1 N2 -77.99(12) 2 3
Li1 N2 Li1 N2 -126.68(8) 12 3
C1 N2 Li1 N2 -117.45(12) . 11
P1 N2 Li1 N2 109.10(9) . 11
Li1 N2 Li1 N2 24.86(15) 2 11
Li1 N2 Li1 N2 -23.83(11) 12 11
C1 N2 Li1 Li1 -173.28(12) . 11
P1 N2 Li1 Li1 53.27(14) . 11
Li1 N2 Li1 Li1 -31.0(2) 2 11
Li1 N2 Li1 Li1 -79.66(16) 12 11
C1 N2 Li1 Li1 -93.62(12) . 12
P1 N2 Li1 Li1 132.93(8) . 12
Li1 N2 Li1 Li1 48.69(6) 2 12
C1 N2 Li1 P1 133.45(13) . .
Li1 N2 Li1 P1 -84.24(10) 2 .
Li1 N2 Li1 P1 -132.93(8) 12 .
C1 N2 Li1 C4 -50.3(2) . 11
P1 N2 Li1 C4 176.26(13) . 11
Li1 N2 Li1 C4 92.02(15) 2 11
Li1 N2 Li1 C4 43.33(15) 12 11
C1 N2 Li1 C3 80.89(13) . 3
P1 N2 Li1 C3 -52.57(8) . 3
Li1 N2 Li1 C3 -136.80(10) 2 3
Li1 N2 Li1 C3 174.51(9) 12 3
C1 N2 Li1 C1 114.36(12) . 3
P1 N2 Li1 C1 -19.09(8) . 3
Li1 N2 Li1 C1 -103.33(11) 2 3
Li1 N2 Li1 C1 -152.02(8) 12 3
C1 N2 Li1 Li1 169.06(12) . 3
P1 N2 Li1 Li1 35.60(4) . 3
Li1 N2 Li1 Li1 -48.63(8) 2 3
Li1 N2 Li1 Li1 -97.32(5) 12 3
C1 N2 Li1 Li1 -142.31(17) . 2
P1 N2 Li1 Li1 84.24(10) . 2
Li1 N2 Li1 Li1 -48.69(6) 12 2
N1 P1 Li1 N2 -93.69(7) . .
N2 P1 Li1 N2 170.63(11) 3 .
N2 P1 Li1 N2 84.58(6) 2 .
Li1 P1 Li1 N2 129.13(6) 3 .
Li1 P1 Li1 N2 43.49(9) 2 .
N1 P1 Li1 N2 95.68(6) . 3
N2 P1 Li1 N2 -86.05(6) 2 3
N2 P1 Li1 N2 -170.63(11) . 3
Li1 P1 Li1 N2 -41.50(8) 3 3
Li1 P1 Li1 N2 -127.14(6) 2 3
N1 P1 Li1 N2 178.59(6) . 11
N2 P1 Li1 N2 82.91(11) 3 11
N2 P1 Li1 N2 -3.14(13) 2 11
N2 P1 Li1 N2 -87.72(12) . 11
Li1 P1 Li1 N2 41.41(7) 3 11
Li1 P1 Li1 N2 -44.22(6) 2 11
N1 P1 Li1 Li1 131.95(6) . 11
N2 P1 Li1 Li1 36.27(8) 3 11
N2 P1 Li1 Li1 -49.78(9) 2 11
N2 P1 Li1 Li1 -134.36(11) . 11
Li1 P1 Li1 Li1 -5.23(8) 3 11
Li1 P1 Li1 Li1 -90.87(5) 2 11
N1 P1 Li1 Li1 -131.95(6) . 12
N2 P1 Li1 Li1 132.37(10) 3 12
N2 P1 Li1 Li1 46.32(10) 2 12
N2 P1 Li1 Li1 -38.26(8) . 12
Li1 P1 Li1 Li1 90.87(5) 3 12
Li1 P1 Li1 Li1 5.23(8) 2 12
N1 P1 Li1 C4 -116.1(8) . 11
N2 P1 Li1 C4 148.3(8) 3 11
N2 P1 Li1 C4 62.2(8) 2 11
N2 P1 Li1 C4 -22.4(8) . 11
Li1 P1 Li1 C4 106.8(7) 3 11
Li1 P1 Li1 C4 21.1(8) 2 11
N1 P1 Li1 C3 33.61(8) . 3
N2 P1 Li1 C3 -62.08(7) 3 3
N2 P1 Li1 C3 -148.13(5) 2 3
N2 P1 Li1 C3 127.30(9) . 3
Li1 P1 Li1 C3 -103.57(9) 3 3
Li1 P1 Li1 C3 170.79(8) 2 3
N1 P1 Li1 C1 65.48(6) . 3
N2 P1 Li1 C1 -30.21(5) 3 3
N2 P1 Li1 C1 -116.26(5) 2 3
N2 P1 Li1 C1 159.17(8) . 3
Li1 P1 Li1 C1 -71.71(8) 3 3
Li1 P1 Li1 C1 -157.34(6) 2 3
N1 P1 Li1 Li1 137.18(3) . 3
N2 P1 Li1 Li1 41.50(8) 3 3
N2 P1 Li1 Li1 -44.55(8) 2 3
N2 P1 Li1 Li1 -129.13(6) . 3
Li1 P1 Li1 Li1 -85.64(6) 2 3
N1 P1 Li1 Li1 -137.18(3) . 2
N2 P1 Li1 Li1 127.14(6) 3 2
N2 P1 Li1 Li1 41.09(8) 2 2
N2 P1 Li1 Li1 -43.49(9) . 2
Li1 P1 Li1 Li1 85.64(6) 3 2
